data_1544783
loop_
_publ_author_name
'Mulijanto, Caroline Evania'
'Quah, Hong Sheng'
'Tan, Geok Kheng'
'Donnadieu, Bruno'
'Vittal, Jagadese J.'

_publ_section_title
;
 Curved crystal morphology, photoreactivity and photosalient behaviour of
 mononuclear Zn(II) complexes
;
_journal_issue 1
_journal_name_full IUCrJ
_journal_page_first
;
;
_journal_paper_doi 10.1107/S2052252516019072
_journal_volume 4
_journal_year 2017
_chemical_formula_sum 'C28 H26 F2 N4 O6 S2 Zn'
_chemical_formula_weight 682.02
_space_group_crystal_system monoclinic
_space_group_IT_number 13
_space_group_name_Hall '-P 2yac'
_space_group_name_H-M_alt 'P 1 2/n 1'
_symmetry_space_group_name_Hall '-P 2yac'
_symmetry_space_group_name_H-M 'P 1 2/n 1'
_atom_sites_solution_hydrogens geom
_audit_creation_method SHELXL-2014/7
_cell_angle_alpha 90
_cell_angle_beta 93.183(4)
_cell_angle_gamma 90
_cell_formula_units_Z 2
_cell_length_a 14.871(2)
_cell_length_b 4.9627(9)
_cell_length_c 20.315(3)
_cell_measurement_temperature 100(2)
_cell_volume 1496.9(4)
_computing_structure_refinement 'SHELXL-2014/7 (Sheldrick, 2014)'
_diffrn_ambient_temperature 100(2)
_diffrn_measured_fraction_theta_full 0.999
_diffrn_measured_fraction_theta_max 0.952
_diffrn_radiation_type MoK\a
_diffrn_radiation_wavelength 0.71073
_diffrn_reflns_av_R_equivalents 0.0973
_diffrn_reflns_av_unetI/netI 0.1197
_diffrn_reflns_Laue_measured_fraction_full 0.999
_diffrn_reflns_Laue_measured_fraction_max 0.952
_diffrn_reflns_limit_h_max 19
_diffrn_reflns_limit_h_min -17
_diffrn_reflns_limit_k_max 5
_diffrn_reflns_limit_k_min -6
_diffrn_reflns_limit_l_max 27
_diffrn_reflns_limit_l_min -26
_diffrn_reflns_number 10941
_diffrn_reflns_point_group_measured_fraction_full 0.999
_diffrn_reflns_point_group_measured_fraction_max 0.952
_diffrn_reflns_theta_full 25.242
_diffrn_reflns_theta_max 28.294
_diffrn_reflns_theta_min 2.744
_exptl_absorpt_coefficient_mu 1.021
_exptl_crystal_density_diffrn 1.513
_exptl_crystal_F_000 700
_exptl_crystal_size_max 0.130
_exptl_crystal_size_mid 0.091
_exptl_crystal_size_min 0.054
_refine_diff_density_max 0.722
_refine_diff_density_min -0.543
_refine_diff_density_rms 0.099
_refine_ls_extinction_method none
_refine_ls_goodness_of_fit_ref 0.937
_refine_ls_hydrogen_treatment constr
_refine_ls_matrix_type full
_refine_ls_number_parameters 197
_refine_ls_number_reflns 3550
_refine_ls_number_restraints 0
_refine_ls_restrained_S_all 0.937
_refine_ls_R_factor_all 0.1452
_refine_ls_R_factor_gt 0.0645
_refine_ls_shift/su_max 0.607
_refine_ls_shift/su_mean 0.029
_refine_ls_structure_factor_coef Fsqd
_refine_ls_weighting_details 'w=1/[\s^2^(Fo^2^)+(0.0911P)^2^+2.3072P] where P=(Fo^2^+2Fc^2^)/3'
_refine_ls_weighting_scheme calc
_refine_ls_wR_factor_gt 0.1408
_refine_ls_wR_factor_ref 0.1804
_reflns_Friedel_coverage 0.000
_reflns_number_gt 2059
_reflns_number_total 3550
_reflns_threshold_expression 'I > 2\s(I)'
_cod_data_source_file lq5002.cif
_cod_data_source_block f076
_cod_database_code 1544783
_shelx_shelxl_version_number 2014/7
_shelx_space_group_comment
;
The symmetry employed for this shelxl refinement is uniquely defined
by the following loop, which should always be used as a source of
symmetry information in preference to the above space-group names.
They are only intended as comments.
;
_shelx_estimated_absorpt_t_min 0.879
_shelx_estimated_absorpt_t_max 0.947

loop_
_space_group_symop_operation_xyz
'x, y, z'
'-x+1/2, y, -z+1/2'
'-x, -y, -z'
'x-1/2, -y, z-1/2'

loop_
_atom_site_label
_atom_site_type_symbol
_atom_site_fract_x
_atom_site_fract_y
_atom_site_fract_z
_atom_site_U_iso_or_equiv
_atom_site_adp_type
_atom_site_occupancy
_atom_site_site_symmetry_order
_atom_site_calc_flag
_atom_site_refinement_flags_posn
_atom_site_refinement_flags_adp
_atom_site_refinement_flags_occupancy
Zn1 Zn 0.2500 0.82679(16) 0.2500 0.0245(3) Uani 1 2 d S T P
S1 S 0.53550(9) 1.2287(4) 0.27200(8) 0.0591(5) Uani 1 1 d . . .
F1 F 0.47278(18) -0.7888(6) -0.10355(14) 0.0441(8) Uani 1 1 d . . .
N1 N 0.2727(2) 0.5878(8) 0.17132(15) 0.0237(8) Uani 1 1 d . . .
C1 C 0.2065(3) 0.4810(10) 0.1327(2) 0.0277(11) Uani 1 1 d . . .
H1 H 0.1467 0.5406 0.1381 0.033 Uiso 1 1 calc R U .
C2 C 0.2202(3) 0.2895(10) 0.0853(2) 0.0295(11) Uani 1 1 d . . .
H2 H 0.1705 0.2207 0.0591 0.035 Uiso 1 1 calc R U .
C3 C 0.3064(3) 0.1970(9) 0.07581(19) 0.0238(10) Uani 1 1 d . . .
C4 C 0.3756(3) 0.3125(10) 0.11506(19) 0.0284(10) Uani 1 1 d . . .
H4 H 0.4361 0.2592 0.1100 0.034 Uiso 1 1 calc R U .
C5 C 0.3566(3) 0.5039(10) 0.1613(2) 0.0283(11) Uani 1 1 d . . .
H5 H 0.4052 0.5802 0.1873 0.034 Uiso 1 1 calc R U .
C6 C 0.3284(3) -0.0124(10) 0.02840(19) 0.0252(10) Uani 1 1 d . . .
H6 H 0.3890 -0.0736 0.0298 0.030 Uiso 1 1 calc R U .
C7 C 0.2717(3) -0.1241(10) -0.0161(2) 0.0292(11) Uani 1 1 d . . .
H7 H 0.2112 -0.0625 -0.0177 0.035 Uiso 1 1 calc R U .
C8 C 0.2941(3) -0.3351(10) -0.06323(19) 0.0261(10) Uani 1 1 d . . .
C9 C 0.2302(3) -0.4151(12) -0.1110(2) 0.0463(15) Uani 1 1 d . . .
H9 H 0.1728 -0.3304 -0.1129 0.056 Uiso 1 1 calc R U .
C10 C 0.2471(4) -0.6163(13) -0.1564(2) 0.0523(17) Uani 1 1 d . . .
H10 H 0.2013 -0.6665 -0.1886 0.063 Uiso 1 1 calc R U .
C11 C 0.3290(3) -0.7424(10) -0.1552(2) 0.0321(12) Uani 1 1 d . . .
H11 H 0.3413 -0.8808 -0.1857 0.038 Uiso 1 1 calc R U .
C12 C 0.3925(3) -0.6597(10) -0.10782(19) 0.0252(10) Uani 1 1 d . . .
C13 C 0.3774(3) -0.4618(10) -0.06214(19) 0.0260(10) Uani 1 1 d . . .
H13 H 0.4235 -0.4125 -0.0302 0.031 Uiso 1 1 calc R U .
N2 N 0.3641(3) 1.0049(8) 0.26998(17) 0.0329(10) Uani 1 1 d . . .
C14 C 0.4366(3) 1.0934(11) 0.2714(2) 0.0339(12) Uani 1 1 d . . .
C1S C 0.0000 0.0000 0.0000 0.067(5) Uiso 0.5 2 d S . P
C2S C 0.0020(10) 0.411(4) -0.0148(7) 0.068(4) Uiso 0.5 1 d . . P
C3S C -0.0216(15) -0.157(7) 0.0821(11) 0.124(7) Uiso 0.5 1 d . . P
C4S C 0.0015(10) 0.194(4) -0.0160(8) 0.076(4) Uiso 0.5 1 d . . P
C5S C 0.0138(12) -0.012(6) -0.0535(10) 0.090(5) Uiso 0.5 1 d . . P
C7S C 0.0119(11) -0.433(6) -0.0497(8) 0.084(5) Uiso 0.5 1 d . . P
C8S C 0.0170(11) -0.628(5) -0.0705(9) 0.089(5) Uiso 0.5 1 d . . P
C9S C 0.0105(13) -0.212(6) -0.0504(10) 0.100(6) Uiso 0.5 1 d . . P

loop_
_atom_site_aniso_label
_atom_site_aniso_U_11
_atom_site_aniso_U_22
_atom_site_aniso_U_33
_atom_site_aniso_U_23
_atom_site_aniso_U_13
_atom_site_aniso_U_12
Zn1 0.0320(4) 0.0253(5) 0.0168(3) 0.000 0.0066(3) 0.000
S1 0.0304(7) 0.0863(14) 0.0596(9) -0.0164(8) -0.0067(7) -0.0129(7)
F1 0.0291(15) 0.047(2) 0.0556(17) -0.0140(15) -0.0025(13) 0.0104(14)
N1 0.031(2) 0.026(2) 0.0149(16) 0.0015(14) 0.0072(15) -0.0025(17)
C1 0.024(2) 0.032(3) 0.027(2) 0.001(2) 0.0048(18) -0.002(2)
C2 0.027(2) 0.035(3) 0.027(2) -0.004(2) -0.0014(19) -0.006(2)
C3 0.034(2) 0.020(3) 0.0167(18) 0.0029(18) 0.0047(18) 0.000(2)
C4 0.032(2) 0.031(3) 0.022(2) 0.000(2) 0.0041(18) 0.004(2)
C5 0.031(3) 0.029(3) 0.025(2) 0.001(2) 0.0030(19) -0.001(2)
C6 0.024(2) 0.028(3) 0.024(2) 0.0018(19) 0.0003(18) 0.003(2)
C7 0.027(2) 0.033(3) 0.027(2) 0.001(2) 0.0003(19) 0.003(2)
C8 0.031(2) 0.028(3) 0.0192(19) -0.004(2) 0.0016(17) -0.001(2)
C9 0.034(3) 0.063(4) 0.041(3) -0.022(3) -0.003(2) 0.016(3)
C10 0.043(3) 0.075(5) 0.037(3) -0.027(3) -0.017(2) 0.018(3)
C11 0.035(3) 0.041(3) 0.020(2) -0.0099(19) -0.0008(19) 0.005(2)
C12 0.022(2) 0.029(3) 0.025(2) 0.000(2) 0.0037(17) 0.002(2)
C13 0.024(2) 0.033(3) 0.021(2) 0.0018(19) -0.0043(17) -0.005(2)
N2 0.044(2) 0.031(3) 0.0236(19) -0.0039(17) 0.0043(18) -0.002(2)
C14 0.036(3) 0.040(3) 0.024(2) -0.007(2) -0.004(2) 0.007(2)

loop_
_atom_type_symbol
_atom_type_description
_atom_type_scat_dispersion_real
_atom_type_scat_dispersion_imag
_atom_type_scat_source
C C 0.0033 0.0016 'International Tables Vol C Tables 4.2.6.8 and 6.1.1.4'
H H 0.0000 0.0000 'International Tables Vol C Tables 4.2.6.8 and 6.1.1.4'
F F 0.0171 0.0103 'International Tables Vol C Tables 4.2.6.8 and 6.1.1.4'
N N 0.0061 0.0033 'International Tables Vol C Tables 4.2.6.8 and 6.1.1.4'
S S 0.1246 0.1234 'International Tables Vol C Tables 4.2.6.8 and 6.1.1.4'
Zn Zn 0.2839 1.4301 'International Tables Vol C Tables 4.2.6.8 and 6.1.1.4'
O O 0.0106 0.0060 'International Tables Vol C Tables 4.2.6.8 and 6.1.1.4'

loop_
_geom_angle_atom_site_label_1
_geom_angle_atom_site_label_2
_geom_angle_atom_site_label_3
_geom_angle
_geom_angle_site_symmetry_1
_geom_angle_site_symmetry_3
N2 Zn1 N2 125.7(2) . 2
N2 Zn1 N1 106.47(15) . 2
N2 Zn1 N1 104.42(14) 2 2
N2 Zn1 N1 104.42(14) . .
N2 Zn1 N1 106.47(15) 2 .
N1 Zn1 N1 108.6(2) 2 .
C1 N1 C5 116.7(4) . .
C1 N1 Zn1 123.0(3) . .
C5 N1 Zn1 119.8(3) . .
N1 C1 C2 123.6(4) . .
C1 C2 C3 120.0(4) . .
C2 C3 C4 116.4(4) . .
C2 C3 C6 124.6(4) . .
C4 C3 C6 119.0(4) . .
C5 C4 C3 120.2(4) . .
N1 C5 C4 123.1(4) . .
C7 C6 C3 126.1(4) . .
C6 C7 C8 125.8(4) . .
C9 C8 C13 117.4(4) . .
C9 C8 C7 119.4(4) . .
C13 C8 C7 123.1(4) . .
C8 C9 C10 122.0(5) . .
C11 C10 C9 120.6(5) . .
C10 C11 C12 117.0(4) . .
F1 C12 C11 118.3(4) . .
F1 C12 C13 118.1(4) . .
C11 C12 C13 123.6(4) . .
C12 C13 C8 119.4(4) . .
C14 N2 Zn1 167.9(4) . .
N2 C14 S1 177.4(5) . .
C4S C1S C4S 180.0 . 3
C4S C1S C5S 74.6(15) . .
C4S C1S C5S 105.4(15) 3 .
C4S C1S C5S 105.4(15) . 3
C4S C1S C5S 74.6(15) 3 3
C5S C1S C5S 180(3) . 3
C4S C1S C9S 116.6(12) . .
C4S C1S C9S 63.4(12) 3 .
C5S C1S C9S 42.1(12) . .
C5S C1S C9S 137.9(12) 3 .
C4S C1S C9S 63.4(12) . 3
C4S C1S C9S 116.6(12) 3 3
C5S C1S C9S 137.9(12) . 3
C5S C1S C9S 42.1(12) 3 3
C9S C1S C9S 180.0(11) . 3
C4S C1S C3S 47.0(13) . 3
C4S C1S C3S 133.0(13) 3 3
C5S C1S C3S 27.6(14) . 3
C5S C1S C3S 152.4(14) 3 3
C9S C1S C3S 69.7(11) . 3
C9S C1S C3S 110.3(11) 3 3
C4S C1S C3S 133.0(13) . .
C4S C1S C3S 47.0(13) 3 .
C5S C1S C3S 152.4(14) . .
C5S C1S C3S 27.6(14) 3 .
C9S C1S C3S 110.3(11) . .
C9S C1S C3S 69.7(11) 3 .
C3S C1S C3S 180.0 3 .
C2S C2S C4S 146(3) 3_565 .
C2S C2S C8S 134(3) 3_565 1_565
C4S C2S C8S 79.3(18) . 1_565
C2S C2S C7S 78(2) 3_565 1_565
C4S C2S C7S 135(2) . 1_565
C8S C2S C7S 56.1(15) 1_565 1_565
C2S C2S C7S 50.7(15) 3_565 3
C4S C2S C7S 96(2) . 3
C8S C2S C7S 175(2) 1_565 3
C7S C2S C7S 128.8(17) 1_565 3
C2S C2S C3S 166(3) 3_565 3
C4S C2S C3S 47.1(14) . 3
C8S C2S C3S 32.2(13) 1_565 3
C7S C2S C3S 88.2(17) 1_565 3
C7S C2S C3S 143(2) 3 3
C2S C2S C9S 91.6(19) 3_565 3
C4S C2S C9S 54.9(17) . 3
C8S C2S C9S 134(2) 1_565 3
C7S C2S C9S 169.5(18) 1_565 3
C7S C2S C9S 40.9(12) 3 3
C3S C2S C9S 101.9(15) 3 3
C2S C2S C8S 24.2(15) 3_565 3
C4S C2S C8S 122.4(17) . 3
C8S C2S C8S 158.3(16) 1_565 3
C7S C2S C8S 102.2(15) 1_565 3
C7S C2S C8S 26.6(12) 3 3
C3S C2S C8S 169.3(15) 3 3
C9S C2S C8S 67.6(11) 3 3
C8S C3S C5S 131(3) 3_545 3
C8S C3S C4S 69.3(19) 3_545 3
C5S C3S C4S 62.1(19) 3 3
C8S C3S C2S 35.1(14) 3_545 3
C5S C3S C2S 96(2) 3 3
C4S C3S C2S 34.2(11) 3 3
C8S C3S C1S 101.4(19) 3_545 .
C5S C3S C1S 30.1(15) 3 .
C4S C3S C1S 32.0(11) 3 .
C2S C3S C1S 66.2(9) 3 .
C8S C3S C9S 147(2) 3_545 3
C5S C3S C9S 15.3(17) 3 3
C4S C3S C9S 77.4(18) 3 3
C2S C3S C9S 111.6(15) 3 3
C1S C3S C9S 45.4(10) . 3
C1S C4S C2S 160(2) . .
C1S C4S C5S 56.2(15) . .
C2S C4S C5S 143(2) . .
C1S C4S C9S 75.0(16) . 3
C2S C4S C9S 85(2) . 3
C5S C4S C9S 131(2) . 3
C1S C4S C3S 101(2) . 3
C2S C4S C3S 99(2) . 3
C5S C4S C3S 44.7(13) . 3
C9S C4S C3S 174(2) 3 3
C1S C4S C8S 146.0(19) . 1_565
C2S C4S C8S 53.6(15) . 1_565
C5S C4S C8S 89.9(15) . 1_565
C9S C4S C8S 139(2) 3 1_565
C3S C4S C8S 45.1(13) 3 1_565
C1S C4S C7S 112.4(13) . 3
C2S C4S C7S 47.8(16) . 3
C5S C4S C7S 168.3(19) . 3
C9S C4S C7S 37.4(12) 3 3
C3S C4S C7S 146(2) 3 3
C8S C4S C7S 101.3(16) 1_565 3
C1S C4S C5S 39.3(9) . 3
C2S C4S C5S 121(2) . 3
C5S C4S C5S 95.6(17) . 3
C9S C4S C5S 35.8(12) 3 3
C3S C4S C5S 140(2) 3 3
C8S C4S C5S 174.1(19) 1_565 3
C7S C4S C5S 73.2(12) 3 3
C1S C4S C9S 38.2(8) . .
C2S C4S C9S 161.5(18) . .
C5S C4S C9S 18.1(13) . .
C9S C4S C9S 113.3(17) 3 .
C3S C4S C9S 62.8(16) 3 .
C8S C4S C9S 107.9(15) 1_565 .
C7S C4S C9S 150.7(14) 3 .
C5S C4S C9S 77.5(12) 3 .
C1S C4S C4S 0.002(1) . 3
C2S C4S C4S 160(2) . 3
C5S C4S C4S 56.2(15) . 3
C9S C4S C4S 75.0(16) 3 3
C3S C4S C4S 101(2) 3 3
C8S C4S C4S 146.0(19) 1_565 3
C7S C4S C4S 112.4(13) 3 3
C5S C4S C4S 39.3(9) 3 3
C9S C4S C4S 38.2(8) . 3
C9S C5S C3S 149(3) . 3
C9S C5S C1S 89(2) . .
C3S C5S C1S 122(3) 3 .
C9S C5S C4S 138(3) . .
C3S C5S C4S 73(2) 3 .
C1S C5S C4S 49.2(12) . .
C9S C5S C4S 53.8(18) . 3
C3S C5S C4S 157(3) 3 3
C1S C5S C4S 35.3(10) . 3
C4S C5S C4S 84.4(17) . 3
C9S C5S C8S 173(2) . 1_565
C3S C5S C8S 25.0(17) 3 1_565
C1S C5S C8S 97.3(15) . 1_565
C4S C5S C8S 48.1(12) . 1_565
C4S C5S C8S 132.5(16) 3 1_565
C8S C7S C9S 155(3) . .
C8S C7S C2S 68(2) . 1_545
C9S C7S C2S 137(3) . 1_545
C8S C7S C2S 119(3) . 3
C9S C7S C2S 86(2) . 3
C2S C7S C2S 51.2(17) 1_545 3
C8S C7S C4S 155(2) . 3
C9S C7S C4S 49.4(15) . 3
C2S C7S C4S 87.6(17) 1_545 3
C2S C7S C4S 36.4(10) 3 3
C3S C8S C7S 169(3) 3_545 .
C3S C8S C2S 113(2) 3_545 1_545
C7S C8S C2S 56.3(17) . 1_545
C3S C8S C4S 65.5(19) 3_545 1_545
C7S C8S C4S 103(2) . 1_545
C2S C8S C4S 47.2(11) 1_545 1_545
C3S C8S C2S 134(2) 3_545 3
C7S C8S C2S 34.6(16) . 3
C2S C8S C2S 21.7(16) 1_545 3
C4S C8S C2S 68.9(14) 1_545 3
C3S C8S C5S 23.5(16) 3_545 1_545
C7S C8S C5S 145(2) . 1_545
C2S C8S C5S 89.2(15) 1_545 1_545
C4S C8S C5S 42.0(10) 1_545 1_545
C2S C8S C5S 110.8(12) 3 1_545
C5S C9S C7S 175(3) . .
C5S C9S C4S 90(3) . 3
C7S C9S C4S 93(2) . 3
C5S C9S C1S 48.9(18) . .
C7S C9S C1S 135(2) . .
C4S C9S C1S 41.6(11) 3 .
C5S C9S C2S 130(2) . 3
C7S C9S C2S 53.3(16) . 3
C4S C9S C2S 40.0(11) 3 3
C1S C9S C2S 81.5(11) . 3
C5S C9S C4S 23.9(16) . .
C7S C9S C4S 160(2) . .
C4S C9S C4S 66.7(17) 3 .
C1S C9S C4S 25.2(7) . .
C2S C9S C4S 106.7(13) 3 .
C5S C9S C3S 15.9(16) . 3
C7S C9S C3S 160(2) . 3
C4S C9S C3S 106(2) 3 3
C1S C9S C3S 64.8(14) . 3
C2S C9S C3S 146.3(18) 3 3
C4S C9S C3S 39.8(10) . 3

loop_
_geom_bond_atom_site_label_1
_geom_bond_atom_site_label_2
_geom_bond_distance
_geom_bond_site_symmetry_2
Zn1 N2 1.936(4) .
Zn1 N2 1.936(4) 2
Zn1 N1 2.034(3) 2
Zn1 N1 2.034(3) .
S1 C14 1.616(5) .
F1 C12 1.353(5) .
N1 C1 1.335(5) .
N1 C5 1.341(5) .
C1 C2 1.375(6) .
C2 C3 1.386(6) .
C3 C4 1.390(6) .
C3 C6 1.466(6) .
C4 C5 1.376(6) .
C6 C7 1.322(6) .
C7 C8 1.470(6) .
C8 C9 1.379(6) .
C8 C13 1.387(6) .
C9 C10 1.392(7) .
C10 C11 1.368(7) .
C11 C12 1.374(6) .
C12 C13 1.378(6) .
N2 C14 1.163(6) .
C1S C4S 1.018(19) .
C1S C4S 1.018(19) 3
C1S C5S 1.118(19) .
C1S C5S 1.118(19) 3
C1S C9S 1.48(3) .
C1S C9S 1.48(3) 3
C1S C3S 1.88(3) 3
C1S C3S 1.88(3) .
C2S C2S 1.07(3) 3_565
C2S C4S 1.08(2) .
C2S C8S 1.18(2) 1_565
C2S C7S 1.06(2) 1_565
C2S C7S 1.34(2) 3
C2S C3S 1.89(3) 3
C2S C9S 1.67(3) 3
C2S C8S 2.07(3) 3
C3S C8S 1.09(3) 3_545
C3S C5S 1.03(3) 3
C3S C4S 1.40(3) 3
C3S C2S 1.89(3) 3
C3S C9S 1.95(3) 3
C4S C5S 1.30(2) .
C4S C9S 1.37(2) 3
C4S C3S 1.40(3) 3
C4S C8S 1.44(2) 1_565
C4S C7S 1.81(3) 3
C4S C5S 1.70(3) 3
C4S C9S 2.14(3) .
C4S C4S 2.04(4) 3
C5S C9S 0.99(3) .
C5S C3S 1.03(3) 3
C5S C4S 1.70(3) 3
C5S C8S 1.94(3) 1_565
C7S C8S 1.06(2) .
C7S C9S 1.10(3) .
C7S C2S 1.06(2) 1_545
C7S C2S 1.34(2) 3
C7S C4S 1.81(3) 3
C8S C3S 1.09(3) 3_545
C8S C2S 1.18(2) 1_545
C8S C4S 1.44(2) 1_545
C8S C2S 2.07(3) 3
C8S C5S 1.94(3) 1_545
C9S C4S 1.37(2) 3
C9S C2S 1.67(3) 3
C9S C3S 1.95(3) 3
